data_2208340
loop_
_publ_author_name
'Silva, Luiz Everson da'
'Joussef, Antonio Carlos'
'Andrighetti-Fr\"ohner, Carla Regina'
'Sim\~oes, Cl\'audia Maria Oliviera'
'Bortoluzzi, Adailton Jos\'e '

_publ_section_title
;
 2,2-Dimethyl-5-[(4-methylthiazol-2-ylamino)methylene]-1,3-dioxane-4,6-dione
;
_journal_coeditor_code HG2006
_journal_issue 3
_journal_name_full 'Acta Crystallographica Section E'
_journal_page_first o1163
_journal_page_last o1164
_journal_paper_doi 10.1107/S1600536806006064
_journal_volume 62
_journal_year 2006
_chemical_formula_iupac 'C11 H12 N2 O4 S'
_chemical_formula_moiety 'C11 H12 N2 O4 S'
_chemical_formula_sum 'C11 H12 N2 O4 S'
_chemical_formula_weight 268.29
_chemical_name_systematic
;
5-[(4-Methylthiazol-2-ylamino)methylene]-2,2-dimethyl-1,3-dioxane-4,6-dione
;
_space_group_IT_number 14
_symmetry_cell_setting monoclinic
_symmetry_space_group_name_Hall '-P 2ybc'
_symmetry_space_group_name_H-M 'P 1 21/c 1'
_atom_sites_solution_hydrogens geom
_atom_sites_solution_primary direct
_atom_sites_solution_secondary difmap
_audit_creation_method SHELXL-97
_cell_angle_alpha 90.00
_cell_angle_beta 103.140(10)
_cell_angle_gamma 90.00
_cell_formula_units_Z 4
_cell_length_a 5.6384(6)
_cell_length_b 18.562(4)
_cell_length_c 11.920(2)
_cell_measurement_reflns_used 25
_cell_measurement_temperature 293(2)
_cell_measurement_theta_max 18.05
_cell_measurement_theta_min 9.04
_cell_volume 1214.9(4)
_computing_cell_refinement
;
CAD-4 EXPRESS
;
_computing_data_collection
;
CAD-4 EXPRESS (Enraf--Nonius, 1993)
;
_computing_data_reduction 'XCAD4 (Harms & Wocadlo, 1995)'
_computing_molecular_graphics 'PLATON (Spek, 2003)'
_computing_publication_material SHELXL97
_computing_structure_refinement 'SHELXL97 (Sheldrick, 1997)'
_computing_structure_solution 'SHELXS97 (Sheldrick, 1997)'
_diffrn_ambient_temperature 293(2)
_diffrn_measured_fraction_theta_full 0.996
_diffrn_measured_fraction_theta_max 0.996
_diffrn_measurement_device_type 'Enraf--Nonius CAD-4'
_diffrn_measurement_method \w--2\q
_diffrn_radiation_monochromator graphite
_diffrn_radiation_source 'fine-focus sealed tube'
_diffrn_radiation_type MoK\a
_diffrn_radiation_wavelength 0.71073
_diffrn_reflns_av_R_equivalents 0.0242
_diffrn_reflns_av_sigmaI/netI 0.0335
_diffrn_reflns_limit_h_max 6
_diffrn_reflns_limit_h_min -6
_diffrn_reflns_limit_k_max 0
_diffrn_reflns_limit_k_min -22
_diffrn_reflns_limit_l_max 0
_diffrn_reflns_limit_l_min -14
_diffrn_reflns_number 2249
_diffrn_reflns_theta_full 25.07
_diffrn_reflns_theta_max 25.07
_diffrn_reflns_theta_min 2.07
_diffrn_standards_decay_% 1
_diffrn_standards_interval_count 200
_diffrn_standards_number 3
_exptl_absorpt_coefficient_mu 0.275
_exptl_absorpt_correction_type none
_exptl_crystal_colour yellow
_exptl_crystal_density_diffrn 1.467
_exptl_crystal_density_method 'not measured'
_exptl_crystal_description 'irregular block'
_exptl_crystal_F_000 560
_exptl_crystal_size_max 0.36
_exptl_crystal_size_mid 0.26
_exptl_crystal_size_min 0.23
_refine_diff_density_max 0.331
_refine_diff_density_min -0.300
_refine_ls_extinction_method none
_refine_ls_goodness_of_fit_ref 1.040
_refine_ls_hydrogen_treatment constr
_refine_ls_matrix_type full
_refine_ls_number_parameters 163
_refine_ls_number_reflns 2144
_refine_ls_number_restraints 0
_refine_ls_restrained_S_all 1.040
_refine_ls_R_factor_all 0.0710
_refine_ls_R_factor_gt 0.0423
_refine_ls_shift/su_max 0.000
_refine_ls_shift/su_mean 0.000
_refine_ls_structure_factor_coef Fsqd
_refine_ls_weighting_details 'calc w = 1/[\s^2^(Fo^2^)+(0.0636P)^2^+0.5695P] where P = (Fo^2^+2Fc^2^)/3'
_refine_ls_weighting_scheme calc
_refine_ls_wR_factor_gt 0.1122
_refine_ls_wR_factor_ref 0.1252
_reflns_number_gt 1590
_reflns_number_total 2144
_reflns_threshold_expression I>2\s(I)
_cod_data_source_file hg2006.cif
_cod_data_source_block I
_cod_original_cell_volume 1214.9(3)
_cod_original_sg_symbol_H-M 'P 21/c'
_cod_database_code 2208340
_cod_database_fobs_code 2208340

loop_
_symmetry_equiv_pos_as_xyz
'x, y, z'
'-x, y+1/2, -z+1/2'
'-x, -y, -z'
'x, -y-1/2, z-1/2'

loop_
_atom_site_type_symbol
_atom_site_label
_atom_site_fract_x
_atom_site_fract_y
_atom_site_fract_z
_atom_site_U_iso_or_equiv
_atom_site_adp_type
_atom_site_calc_flag
_atom_site_refinement_flags
_atom_site_occupancy
N N1 0.6130(4) 0.44825(11) 0.87611(17) 0.0399(5) Uani d . 1
H H1 0.7383 0.4752 0.9159 0.048 Uiso d R 1
C C2 0.6299(4) 0.37706(13) 0.8750(2) 0.0378(6) Uani d . 1
H H2 0.4930 0.3525 0.8348 0.045 Uiso calc R 1
C C3 0.8251(4) 0.33528(12) 0.9259(2) 0.0354(5) Uani d . 1
C C4 1.0554(4) 0.36429(13) 0.9873(2) 0.0366(6) Uani d . 1
O O1 1.1004(3) 0.42787(9) 1.00060(16) 0.0494(5) Uani d . 1
O O5 1.2340(3) 0.31578(9) 1.02803(15) 0.0410(4) Uani d . 1
C C6 1.1603(4) 0.24468(12) 1.0553(2) 0.0356(5) Uani d . 1
O O7 0.9850(3) 0.21605(8) 0.95918(14) 0.0392(4) Uani d . 1
C C8 0.8004(4) 0.25821(12) 0.90271(19) 0.0349(5) Uani d . 1
O O2 0.6342(3) 0.22923(9) 0.83563(15) 0.0486(5) Uani d . 1
C C9 1.0561(4) 0.24834(14) 1.1612(2) 0.0438(6) Uani d . 1
H H9A 1.1763 0.2675 1.2244 0.066 Uiso calc R 1
H H9B 1.0105 0.2009 1.1803 0.066 Uiso calc R 1
H H9C 0.9153 0.2790 1.1462 0.066 Uiso calc R 1
C C10 1.3805(4) 0.19698(15) 1.0695(2) 0.0469(6) Uani d . 1
H H10A 1.5046 0.2137 1.1332 0.070 Uiso calc R 1
H H10B 1.4409 0.1984 1.0004 0.070 Uiso calc R 1
H H10C 1.3366 0.1484 1.0837 0.070 Uiso calc R 1
C C11 0.4052(4) 0.48290(13) 0.8106(2) 0.0376(6) Uani d . 1
N N12 0.2238(4) 0.44823(11) 0.74848(17) 0.0410(5) Uani d . 1
C C13 0.0511(5) 0.49624(14) 0.6908(2) 0.0417(6) Uani d . 1
C C14 0.1091(5) 0.56560(15) 0.7109(2) 0.0560(8) Uani d . 1
H H14 0.0108 0.6039 0.6785 0.067 Uiso calc R 1
S S15 0.38807(14) 0.57493(4) 0.80431(7) 0.0602(3) Uani d . 1
C C16 -0.1768(5) 0.46762(17) 0.6123(3) 0.0599(8) Uani d . 1
H H16A -0.1738 0.4159 0.6137 0.090 Uiso calc R 1
H H16B -0.1854 0.4842 0.5351 0.090 Uiso calc R 1
H H16C -0.3165 0.4845 0.6379 0.090 Uiso calc R 1

loop_
_atom_site_aniso_label
_atom_site_aniso_U_11
_atom_site_aniso_U_22
_atom_site_aniso_U_33
_atom_site_aniso_U_12
_atom_site_aniso_U_13
_atom_site_aniso_U_23
N1 0.0418(12) 0.0322(11) 0.0404(12) -0.0011(9) -0.0014(9) 0.0001(9)
C2 0.0420(13) 0.0341(13) 0.0345(13) -0.0016(10) 0.0032(11) 0.0000(10)
C3 0.0388(13) 0.0306(12) 0.0336(12) -0.0023(10) 0.0015(10) 0.0009(10)
C4 0.0410(13) 0.0309(13) 0.0363(13) -0.0020(11) 0.0057(10) 0.0009(10)
O1 0.0536(11) 0.0312(10) 0.0572(12) -0.0080(8) -0.0001(9) -0.0031(8)
O5 0.0329(8) 0.0332(9) 0.0523(11) -0.0061(7) 0.0002(8) 0.0023(8)
C6 0.0338(12) 0.0326(12) 0.0358(13) -0.0029(10) -0.0014(10) 0.0008(10)
O7 0.0420(9) 0.0294(9) 0.0396(10) 0.0003(7) -0.0043(8) -0.0026(7)
C8 0.0369(12) 0.0331(12) 0.0317(12) -0.0026(10) 0.0020(10) 0.0000(10)
O2 0.0498(11) 0.0390(10) 0.0455(10) -0.0048(8) -0.0133(9) -0.0043(8)
C9 0.0416(14) 0.0475(15) 0.0397(14) -0.0024(12) 0.0038(11) 0.0006(12)
C10 0.0397(14) 0.0443(15) 0.0538(16) 0.0066(11) 0.0048(12) 0.0033(12)
C11 0.0426(14) 0.0327(13) 0.0350(13) 0.0019(11) 0.0033(11) 0.0004(10)
N12 0.0443(12) 0.0353(11) 0.0406(12) 0.0011(9) 0.0039(10) 0.0007(9)
C13 0.0422(14) 0.0437(15) 0.0358(13) 0.0034(11) 0.0021(11) 0.0003(11)
C14 0.0591(18) 0.0411(16) 0.0558(18) 0.0110(13) -0.0115(14) 0.0041(13)
S15 0.0642(5) 0.0322(4) 0.0689(5) 0.0031(3) -0.0171(4) -0.0032(3)
C16 0.0512(17) 0.064(2) 0.0574(18) -0.0005(14) -0.0027(14) -0.0019(15)

loop_
_atom_type_symbol
_atom_type_description
_atom_type_scat_dispersion_real
_atom_type_scat_dispersion_imag
_atom_type_scat_source
C C 0.0033 0.0016 'International Tables Vol C Tables 4.2.6.8 and 6.1.1.4'
H H 0.0000 0.0000 'International Tables Vol C Tables 4.2.6.8 and 6.1.1.4'
N N 0.0061 0.0033 'International Tables Vol C Tables 4.2.6.8 and 6.1.1.4'
O O 0.0106 0.0060 'International Tables Vol C Tables 4.2.6.8 and 6.1.1.4'
S S 0.1246 0.1234 'International Tables Vol C Tables 4.2.6.8 and 6.1.1.4'

loop_
_geom_angle_atom_site_label_1
_geom_angle_atom_site_label_2
_geom_angle_atom_site_label_3
_geom_angle
C2 N1 C11 120.2(2)
C2 N1 H1 120.4
C11 N1 H1 119.4
N1 C2 C3 127.8(2)
N1 C2 H2 116.1
C3 C2 H2 116.1
C2 C3 C4 123.6(2)
C2 C3 C8 116.0(2)
C4 C3 C8 119.9(2)
O1 C4 O5 119.0(2)
O1 C4 C3 124.7(2)
O5 C4 C3 116.3(2)
C4 O5 C6 117.34(17)
O7 C6 O5 109.89(17)
O7 C6 C10 105.8(2)
O5 C6 C10 106.91(19)
O7 C6 C9 110.87(19)
O5 C6 C9 109.5(2)
C10 C6 C9 113.7(2)
C8 O7 C6 119.71(18)
O2 C8 O7 117.6(2)
O2 C8 C3 126.0(2)
O7 C8 C3 116.35(19)
C6 C9 H9A 109.5
C6 C9 H9B 109.5
H9A C9 H9B 109.5
C6 C9 H9C 109.5
H9A C9 H9C 109.5
H9B C9 H9C 109.5
C6 C10 H10A 109.5
C6 C10 H10B 109.5
H10A C10 H10B 109.5
C6 C10 H10C 109.5
H10A C10 H10C 109.5
H10B C10 H10C 109.5
N12 C11 N1 122.8(2)
N12 C11 S15 116.30(18)
N1 C11 S15 120.81(18)
C11 N12 C13 109.9(2)
C14 C13 N12 114.6(2)
C14 C13 C16 126.3(2)
N12 C13 C16 119.2(2)
C13 C14 S15 111.4(2)
C13 C14 H14 124.3
S15 C14 H14 124.3
C11 S15 C14 87.83(13)
C13 C16 H16A 109.5
C13 C16 H16B 109.5
H16A C16 H16B 109.5
C13 C16 H16C 109.5
H16A C16 H16C 109.5
H16B C16 H16C 109.5

loop_
_geom_bond_atom_site_label_1
_geom_bond_atom_site_label_2
_geom_bond_distance
N1 C2 1.325(3)
N1 C11 1.407(3)
N1 H1 0.9063
C2 C3 1.370(3)
C2 H2 0.9300
C3 C4 1.442(3)
C3 C8 1.458(3)
C4 O1 1.210(3)
C4 O5 1.356(3)
O5 C6 1.443(3)
C6 O7 1.435(3)
C6 C10 1.503(3)
C6 C9 1.510(3)
O7 C8 1.353(3)
C8 O2 1.211(3)
C9 H9A 0.9600
C9 H9B 0.9600
C9 H9C 0.9600
C10 H10A 0.9600
C10 H10B 0.9600
C10 H10C 0.9600
C11 N12 1.290(3)
C11 S15 1.712(2)
N12 C13 1.382(3)
C13 C14 1.337(4)
C13 C16 1.504(3)
C14 S15 1.717(3)
C14 H14 0.9300
C16 H16A 0.9600
C16 H16B 0.9600
C16 H16C 0.9600

loop_
_geom_hbond_atom_site_label_D
_geom_hbond_atom_site_label_H
_geom_hbond_atom_site_label_A
_geom_hbond_site_symmetry_A
_geom_hbond_distance_DH
_geom_hbond_distance_HA
_geom_hbond_distance_DA
_geom_hbond_angle_DHA
N1 H1 O1 . 0.91 2.24 2.836(3) 123
N1 H1 O1 3_767 0.91 2.16 2.996(3) 154

loop_
_geom_torsion_atom_site_label_1
_geom_torsion_atom_site_label_2
_geom_torsion_atom_site_label_3
_geom_torsion_atom_site_label_4
_geom_torsion
C11 N1 C2 C3 174.5(2)
N1 C2 C3 C4 -2.7(4)
N1 C2 C3 C8 -175.1(2)
C2 C3 C4 O1 0.2(4)
C8 C3 C4 O1 172.3(2)
C2 C3 C4 O5 -176.9(2)
C8 C3 C4 O5 -4.8(3)
O1 C4 O5 C6 154.7(2)
C3 C4 O5 C6 -28.0(3)
C4 O5 C6 O7 51.8(3)
C4 O5 C6 C10 166.2(2)
C4 O5 C6 C9 -70.2(2)
O5 C6 O7 C8 -44.6(3)
C10 C6 O7 C8 -159.7(2)
C9 C6 O7 C8 76.6(3)
C6 O7 C8 O2 -167.6(2)
C6 O7 C8 C3 14.4(3)
C2 C3 C8 O2 6.7(4)
C4 C3 C8 O2 -165.9(2)
C2 C3 C8 O7 -175.5(2)
C4 C3 C8 O7 11.9(3)
C2 N1 C11 N12 0.7(4)
C2 N1 C11 S15 -176.10(19)
N1 C11 N12 C13 -177.8(2)
S15 C11 N12 C13 -0.8(3)
C11 N12 C13 C14 0.4(3)
C11 N12 C13 C16 179.7(2)
N12 C13 C14 S15 0.2(3)
C16 C13 C14 S15 -179.0(2)
N12 C11 S15 C14 0.8(2)
N1 C11 S15 C14 177.8(2)
C13 C14 S15 C11 -0.6(2)

loop_
_cod_related_entry_id
_cod_related_entry_database
_cod_related_entry_code
1 ChemSpider 21126372
